data_9017362
loop_
_publ_author_name
'Abdeen, A. M.'
'Will, G.'
'Schaefer, W.'
'Kirfel, A.'
'Bargouth, M. O.'
'Recker, K.'
'Weiss, A.'

_publ_section_title
;
 X-ray and neutron diffraction study of alums
 II. The crystal structure of methylammonium aluminium alum
 III. The crystal structure of ammonium aluminium alum
 Sample: X-ray data
;
_journal_name_full 'Zeitschrift fur Kristallographie'
_journal_page_first 147
_journal_page_last 166
_journal_volume 157
_journal_year 1981
_chemical_compound_source Synthetic
_chemical_formula_sum 'Al H24 N O12 Os8 S2'
_chemical_name_mineral Tschermigite
_space_group_IT_number 205
_space_group_name_Hall '-P 2ac 2ab 3'
_space_group_name_H-M_alt 'P a -3'
_symmetry_space_group_name_H-M 'P a -3'
_cell_angle_alpha 90
_cell_angle_beta 90
_cell_angle_gamma 90
_cell_formula_units_Z 4
_cell_length_a 12.242
_cell_length_b 12.242
_cell_length_c 12.242
_cell_volume 1834.666
_database_code_amcsd 0010843
_exptl_crystal_density_diffrn 6.672
_cod_data_source_file inputs/fixed/downloads/12/12919.cif
_cod_data_source_block 12919
_cod_original_cell_volume 1834.667
_cod_original_sg_symbol_H-M 'P a 3'
_cod_original_formula_sum 'N Al S2 Os8 (O12 H24)'
_cod_database_code 9017362

loop_
_space_group_symop_operation_xyz
x,y,z
1/2+z,x,1/2-y
z,1/2-x,1/2+y
1/2-z,1/2+x,y
-z,-x,-y
1/2+y,1/2-z,-x
1/2-y,-z,1/2+x
-y,1/2+z,1/2-x
y,z,x
x,1/2-y,1/2+z
1/2-x,1/2+y,z
1/2+x,y,1/2-z
-x,-y,-z
1/2-z,-x,1/2+y
-z,1/2+x,1/2-y
1/2+z,1/2-x,-y
z,x,y
1/2-y,1/2+z,x
1/2+y,z,1/2-x
y,1/2-z,1/2+x
-y,-z,-x
-x,1/2+y,1/2-z
1/2+x,1/2-y,-z
1/2-x,-y,1/2+z

loop_
_atom_site_aniso_label
_atom_site_aniso_U_11
_atom_site_aniso_U_22
_atom_site_aniso_U_33
_atom_site_aniso_U_12
_atom_site_aniso_U_13
_atom_site_aniso_U_23
N 0.03644 0.03644 0.03644 0.00228 0.00228 0.00228
Al 0.02050 0.02050 0.02050 0.00000 0.00000 0.00000
S 0.02581 0.02581 0.02581 0.00456 0.00456 0.00456
Os1 0.05922 0.05922 0.05922 -0.01594 -0.01594 -0.01594
Os2 0.04176 0.06378 0.03417 0.02278 0.00911 0.02505
Os1* 0.11313 0.11313 0.11313 -0.04707 -0.04707 -0.04707
Os2* 0.07592 0.16551 0.07820 0.10781 0.04024 0.10174
Wat1 0.03568 0.02885 0.02050 0.00076 -0.00228 0.00076
Wat2 0.04479 0.03568 0.04176 0.00380 -0.00835 -0.00683

loop_
_atom_site_label
_atom_site_fract_x
_atom_site_fract_y
_atom_site_fract_z
_atom_site_occupancy
_atom_site_U_iso_or_equiv
_atom_site_type_symbol
_atom_site_attached_hydrogens
N 0.50820 0.50820 0.50820 0.50000 0.03648 N 0
Al 0.00000 0.00000 0.00000 1.00000 0.02128 Al 0
S 0.30830 0.30830 0.30830 1.00000 0.02584 S 0
Os1 0.24010 0.24010 0.24010 0.83100 0.05927 Os 0
Os2 0.31300 0.26520 0.41990 0.83100 0.04661 Os 0
Os1* 0.37090 0.37090 0.37090 0.16900 0.11310 Os 0
Os2* 0.20980 0.37010 0.28890 0.16900 0.10651 Os 0
Wat1 0.01710 -0.01620 0.15200 1.00000 0.02837 O 2
Wat2 0.04540 0.13770 0.29790 1.00000 0.04078 O 2

loop_
_cod_changelog_entry_id
_cod_changelog_entry_author
_cod_changelog_entry_date
_cod_changelog_entry_text
1
;cod-tools version 3.8.0
Id: cif_guess_AMCSD_atom_types 9574 2023-05-10 09:00:05Z saulius
;
2023-05-10T18:58:10+03:00
;Derived atom types and hydrogen counts
from atom names that follow the AMCSD naming convention
(Wat == water, O-H == hydroxyl).
;
2
;cod-tools version 3.10.1
Id: cif_fix_AMCSD_aniso_labels 10200 2024-08-01 14:09:44Z saulius
;
2024-08-02T12:21:56+03:00
;Changed the following '_atom_site_aniso_label' values:
'Os1'' -> 'Os1*'
'Os2'' -> 'Os2*'
;

loop_
_cod_related_entry_id
_cod_related_entry_database
_cod_related_entry_code
1 AMCSD 0010843
